data_4325978
loop_
_publ_author_name
'Mark J. Saly'
'Jing Li'
'Mary Jane Heeg'
'Charles H. Winter'

_publ_section_title
;
 Efficient Hydride and Pyrazolyl Redistribution upon Thermolysis of a
 Calcium Complex Containing Dihydrobis(pyrazolyl)borate Ligands
;
_journal_name_full 'Inorganic Chemistry'
_journal_page_first 7385
_journal_page_last 7387
_journal_paper_doi 10.1021/ic2012815
_journal_volume 50
_journal_year 2011
_chemical_formula_sum 'C17 H30 B2 Ca N6 O2'
_chemical_formula_weight 412.17
_chemical_name_systematic
; 
 ? 
;
_space_group_IT_number 14
_symmetry_cell_setting monoclinic
_symmetry_space_group_name_Hall '-P 2yn'
_symmetry_space_group_name_H-M 'P 1 21/n 1'
_atom_sites_solution_hydrogens geom
_atom_sites_solution_primary direct
_atom_sites_solution_secondary difmap
_audit_creation_method SHELXL-97
_cell_angle_alpha 90.00
_cell_angle_beta 104.5230(10)
_cell_angle_gamma 90.00
_cell_formula_units_Z 4
_cell_length_a 9.4290(4)
_cell_length_b 14.4707(6)
_cell_length_c 16.7495(7)
_cell_measurement_reflns_used 8083
_cell_measurement_temperature 100(2)
_cell_measurement_theta_max 30.1
_cell_measurement_theta_min 2.5
_cell_volume 2212.35(16)
_computing_cell_refinement 'Bruker APEX2'
_computing_data_collection 'Bruker APEX2'
_computing_data_reduction 'Bruker APEX2'
_computing_molecular_graphics SHELXTL-Plus
_computing_publication_material SHELXL-97
_computing_structure_refinement 'SHELXL-97 (Sheldrick, 1997)'
_computing_structure_solution 'SHELXS-97 (Sheldrick, 1990)'
_diffrn_ambient_temperature 100(2)
_diffrn_measured_fraction_theta_full 1.000
_diffrn_measured_fraction_theta_max 0.997
_diffrn_measurement_method 'Bruker APEX2'
_diffrn_radiation_monochromator graphite
_diffrn_radiation_source 'fine-focus sealed tube'
_diffrn_radiation_type MoK\a
_diffrn_radiation_wavelength 0.71073
_diffrn_reflns_av_R_equivalents 0.0561
_diffrn_reflns_av_sigmaI/netI 0.0374
_diffrn_reflns_limit_h_max 12
_diffrn_reflns_limit_h_min -13
_diffrn_reflns_limit_k_max 20
_diffrn_reflns_limit_k_min 0
_diffrn_reflns_limit_l_max 23
_diffrn_reflns_limit_l_min 0
_diffrn_reflns_number 42299
_diffrn_reflns_theta_full 28.30
_diffrn_reflns_theta_max 30.15
_diffrn_reflns_theta_min 1.89
_exptl_absorpt_coefficient_mu 0.307
_exptl_absorpt_correction_T_max 0.9411
_exptl_absorpt_correction_T_min 0.9189
_exptl_absorpt_correction_type multi-scan
_exptl_absorpt_process_details 'SADABS, Sheldrick, 1997'
_exptl_crystal_colour colorless
_exptl_crystal_density_diffrn 1.237
_exptl_crystal_description irregular
_exptl_crystal_F_000 880
_exptl_crystal_size_max 0.28
_exptl_crystal_size_mid 0.20
_exptl_crystal_size_min 0.20
_refine_diff_density_max 0.367
_refine_diff_density_min -0.300
_refine_diff_density_rms 0.051
_refine_ls_extinction_method none
_refine_ls_goodness_of_fit_ref 1.031
_refine_ls_hydrogen_treatment mixed
_refine_ls_matrix_type full
_refine_ls_number_parameters 273
_refine_ls_number_reflns 6531
_refine_ls_number_restraints 0
_refine_ls_restrained_S_all 1.031
_refine_ls_R_factor_all 0.0528
_refine_ls_R_factor_gt 0.0367
_refine_ls_shift/su_max 0.002
_refine_ls_shift/su_mean 0.000
_refine_ls_structure_factor_coef Fsqd
_refine_ls_weighting_details 'calc w=1/[\s^2^(Fo^2^)+(0.0407P)^2^+0.7042P] where P=(Fo^2^+2Fc^2^)/3'
_refine_ls_weighting_scheme calc
_refine_ls_wR_factor_gt 0.0882
_refine_ls_wR_factor_ref 0.0952
_reflns_number_gt 5191
_reflns_number_total 6531
_reflns_threshold_expression >2sigma(I)
_cod_data_source_file ic2012815_si_002_1.cif
_cod_data_source_block xark
_cod_database_code 4325978

loop_
_symmetry_equiv_pos_as_xyz
'x, y, z'
'-x+1/2, y+1/2, -z+1/2'
'-x, -y, -z'
'x-1/2, -y-1/2, z-1/2'

loop_
_atom_site_label
_atom_site_type_symbol
_atom_site_fract_x
_atom_site_fract_y
_atom_site_fract_z
_atom_site_U_iso_or_equiv
_atom_site_adp_type
_atom_site_occupancy
_atom_site_symmetry_multiplicity
_atom_site_calc_flag
_atom_site_refinement_flags
Ca1 Ca 0.53066(3) 0.815121(16) 0.198949(14) 0.01640(7) Uani 1 1 d .
N1 N 0.46312(12) 0.97798(7) 0.16680(6) 0.0216(2) Uani 1 1 d .
N2 N 0.47898(11) 1.04108(7) 0.22885(6) 0.0177(2) Uani 1 1 d .
C1 C 0.42787(15) 1.02661(10) 0.09676(8) 0.0258(3) Uani 1 1 d .
H1 H 0.4094 1.0002 0.0432 0.031 Uiso 1 1 calc R
C2 C 0.42174(16) 1.12083(10) 0.11234(9) 0.0276(3) Uani 1 1 d .
H2 H 0.3994 1.1697 0.0734 0.033 Uiso 1 1 calc R
C3 C 0.45545(14) 1.12703(9) 0.19702(8) 0.0223(3) Uani 1 1 d .
H3 H 0.4612 1.1826 0.2279 0.027 Uiso 1 1 calc R
N3 N 0.71151(11) 0.89309(7) 0.31057(6) 0.0180(2) Uani 1 1 d .
N4 N 0.67524(11) 0.97251(7) 0.34474(6) 0.01570(19) Uani 1 1 d .
C4 C 0.85347(13) 0.87873(9) 0.34594(8) 0.0198(2) Uani 1 1 d .
H4 H 0.9086 0.8280 0.3338 0.024 Uiso 1 1 calc R
C5 C 0.90996(14) 0.94802(9) 0.40296(8) 0.0210(2) Uani 1 1 d .
H5 H 1.0072 0.9538 0.4363 0.025 Uiso 1 1 calc R
C6 C 0.79313(13) 1.00614(9) 0.40019(7) 0.0188(2) Uani 1 1 d .
H6 H 0.7953 1.0607 0.4320 0.023 Uiso 1 1 calc R
N5 N 0.38949(11) 0.85870(7) 0.29989(6) 0.0174(2) Uani 1 1 d .
N6 N 0.41055(11) 0.94234(7) 0.33858(6) 0.01606(19) Uani 1 1 d .
C7 C 0.30441(13) 0.81060(9) 0.33745(8) 0.0202(2) Uani 1 1 d .
H7 H 0.2718 0.7493 0.3230 0.024 Uiso 1 1 calc R
C8 C 0.26930(14) 0.86130(9) 0.40031(8) 0.0217(3) Uani 1 1 d .
H8 H 0.2103 0.8428 0.4359 0.026 Uiso 1 1 calc R
C9 C 0.33971(13) 0.94467(9) 0.39917(8) 0.0194(2) Uani 1 1 d .
H9 H 0.3385 0.9953 0.4351 0.023 Uiso 1 1 calc R
B1 B 0.51946(15) 1.01399(9) 0.32061(8) 0.0165(2) Uani 1 1 d .
H1B1 H 0.5140(16) 1.0781(10) 0.3565(9) 0.019(4) Uiso 1 1 d .
O1 O 0.52475(10) 0.66616(6) 0.26035(6) 0.0244(2) Uani 1 1 d .
C10 C 0.65367(17) 0.61577(11) 0.30234(9) 0.0327(3) Uani 1 1 d .
H10A H 0.7095 0.6510 0.3507 0.039 Uiso 1 1 calc R
H10B H 0.7180 0.6045 0.2648 0.039 Uiso 1 1 calc R
C11 C 0.5999(2) 0.52448(11) 0.32958(10) 0.0408(4) Uani 1 1 d .
H11A H 0.6445 0.4715 0.3075 0.049 Uiso 1 1 calc R
H11B H 0.6246 0.5200 0.3905 0.049 Uiso 1 1 calc R
C12 C 0.4355(2) 0.52574(11) 0.29452(11) 0.0421(4) Uani 1 1 d .
H12A H 0.3995 0.4648 0.2712 0.050 Uiso 1 1 calc R
H12B H 0.3844 0.5427 0.3373 0.050 Uiso 1 1 calc R
C13 C 0.41313(16) 0.59818(9) 0.22823(9) 0.0267(3) Uani 1 1 d .
H13A H 0.4257 0.5716 0.1760 0.032 Uiso 1 1 calc R
H13B H 0.3141 0.6257 0.2183 0.032 Uiso 1 1 calc R
O2 O 0.30655(10) 0.77658(7) 0.10376(6) 0.0261(2) Uani 1 1 d .
C14 C 0.29197(16) 0.72262(11) 0.02881(9) 0.0310(3) Uani 1 1 d .
H14A H 0.3345 0.6602 0.0419 0.037 Uiso 1 1 calc R
H14B H 0.3422 0.7536 -0.0091 0.037 Uiso 1 1 calc R
C15 C 0.12953(17) 0.71668(12) -0.00928(9) 0.0360(4) Uani 1 1 d .
H15A H 0.0853 0.6638 0.0133 0.043 Uiso 1 1 calc R
H15B H 0.1082 0.7108 -0.0700 0.043 Uiso 1 1 calc R
C16 C 0.07464(16) 0.80809(11) 0.01570(9) 0.0322(3) Uani 1 1 d .
H16A H 0.0924 0.8593 -0.0198 0.039 Uiso 1 1 calc R
H16B H -0.0311 0.8053 0.0137 0.039 Uiso 1 1 calc R
C17 C 0.16664(16) 0.81837(12) 0.10302(10) 0.0338(3) Uani 1 1 d .
H17A H 0.1792 0.8844 0.1186 0.041 Uiso 1 1 calc R
H17B H 0.1201 0.7863 0.1421 0.041 Uiso 1 1 calc R
B2 B 0.70873(19) 0.76733(11) 0.10976(10) 0.0255(3) Uani 1 1 d .
H1B2 H 0.763(2) 0.7658(13) 0.1772(12) 0.047(5) Uiso 1 1 d .
H2B2 H 0.660(2) 0.8393(13) 0.0937(11) 0.045(5) Uiso 1 1 d .
H3B2 H 0.612(2) 0.7186(13) 0.1014(12) 0.045(5) Uiso 1 1 d .
H4B2 H 0.786(2) 0.7457(13) 0.0712(11) 0.045(5) Uiso 1 1 d .

loop_
_atom_site_aniso_label
_atom_site_aniso_U_11
_atom_site_aniso_U_22
_atom_site_aniso_U_33
_atom_site_aniso_U_23
_atom_site_aniso_U_13
_atom_site_aniso_U_12
Ca1 0.01677(12) 0.01672(11) 0.01572(11) -0.00269(9) 0.00408(8) -0.00099(9)
N1 0.0256(6) 0.0221(5) 0.0176(5) 0.0004(4) 0.0062(4) 0.0026(4)
N2 0.0173(5) 0.0165(5) 0.0197(5) 0.0014(4) 0.0053(4) 0.0018(4)
C1 0.0263(7) 0.0319(7) 0.0198(6) 0.0049(5) 0.0068(5) 0.0055(5)
C2 0.0278(7) 0.0271(7) 0.0287(7) 0.0112(6) 0.0084(5) 0.0067(5)
C3 0.0203(6) 0.0180(6) 0.0297(7) 0.0058(5) 0.0083(5) 0.0039(5)
N3 0.0169(5) 0.0172(5) 0.0202(5) -0.0033(4) 0.0052(4) 0.0009(4)
N4 0.0159(5) 0.0149(4) 0.0162(4) -0.0010(4) 0.0038(4) -0.0006(4)
C4 0.0175(6) 0.0218(6) 0.0203(6) -0.0008(5) 0.0051(5) 0.0019(4)
C5 0.0168(6) 0.0258(6) 0.0187(6) -0.0009(5) 0.0013(4) -0.0017(5)
C6 0.0185(6) 0.0201(6) 0.0166(5) -0.0021(4) 0.0024(4) -0.0030(4)
N5 0.0168(5) 0.0177(5) 0.0176(5) -0.0025(4) 0.0043(4) -0.0026(4)
N6 0.0157(5) 0.0167(5) 0.0160(4) -0.0014(4) 0.0043(4) 0.0009(4)
C7 0.0172(6) 0.0217(6) 0.0220(6) 0.0001(5) 0.0054(5) -0.0023(4)
C8 0.0190(6) 0.0256(6) 0.0225(6) 0.0029(5) 0.0088(5) 0.0012(5)
C9 0.0192(6) 0.0213(6) 0.0190(5) 0.0004(5) 0.0070(5) 0.0038(5)
B1 0.0164(6) 0.0161(6) 0.0174(6) -0.0003(5) 0.0049(5) -0.0001(5)
O1 0.0212(5) 0.0196(4) 0.0333(5) 0.0015(4) 0.0084(4) -0.0007(3)
C10 0.0287(7) 0.0404(8) 0.0282(7) 0.0043(6) 0.0058(6) 0.0095(6)
C11 0.0659(12) 0.0246(7) 0.0289(7) -0.0005(6) 0.0067(8) 0.0134(7)
C12 0.0610(11) 0.0277(8) 0.0417(9) 0.0051(7) 0.0206(8) -0.0084(7)
C13 0.0277(7) 0.0210(6) 0.0331(7) -0.0025(5) 0.0108(6) -0.0052(5)
O2 0.0209(5) 0.0320(5) 0.0224(5) -0.0124(4) -0.0001(4) 0.0033(4)
C14 0.0296(7) 0.0375(8) 0.0232(6) -0.0143(6) 0.0016(6) 0.0004(6)
C15 0.0294(8) 0.0495(9) 0.0263(7) -0.0130(7) 0.0017(6) -0.0097(7)
C16 0.0223(7) 0.0432(9) 0.0289(7) 0.0077(6) 0.0025(6) 0.0008(6)
C17 0.0204(7) 0.0443(9) 0.0352(8) -0.0150(7) 0.0041(6) 0.0038(6)
B2 0.0325(8) 0.0240(7) 0.0235(7) -0.0038(6) 0.0137(6) 0.0008(6)

loop_
_atom_type_symbol
_atom_type_description
_atom_type_scat_dispersion_real
_atom_type_scat_dispersion_imag
_atom_type_scat_source
C C 0.0033 0.0016 'International Tables Vol C Tables 4.2.6.8 and 6.1.1.4'
H H 0.0000 0.0000 'International Tables Vol C Tables 4.2.6.8 and 6.1.1.4'
N N 0.0061 0.0033 'International Tables Vol C Tables 4.2.6.8 and 6.1.1.4'
O O 0.0106 0.0060 'International Tables Vol C Tables 4.2.6.8 and 6.1.1.4'
B B 0.0013 0.0007 'International Tables Vol C Tables 4.2.6.8 and 6.1.1.4'
Ca Ca 0.2262 0.3064 'International Tables Vol C Tables 4.2.6.8 and 6.1.1.4'

loop_
_geom_angle_atom_site_label_1
_geom_angle_atom_site_label_2
_geom_angle_atom_site_label_3
_geom_angle
O2 Ca1 O1 87.95(4)
O2 Ca1 N3 161.33(3)
O1 Ca1 N3 99.93(3)
O2 Ca1 N1 86.57(4)
O1 Ca1 N1 157.16(4)
N3 Ca1 N1 79.62(4)
O2 Ca1 N5 88.74(3)
O1 Ca1 N5 82.06(3)
N3 Ca1 N5 75.77(3)
N1 Ca1 N5 75.67(3)
O2 Ca1 B2 98.38(4)
O1 Ca1 B2 95.46(4)
N3 Ca1 B2 97.68(4)
N1 Ca1 B2 107.27(4)
N5 Ca1 B2 172.39(5)
O2 Ca1 H1B2 121.2(5)
O1 Ca1 H1B2 85.3(4)
N3 Ca1 H1B2 76.6(5)
N1 Ca1 H1B2 116.3(4)
N5 Ca1 H1B2 147.0(5)
B2 Ca1 H1B2 25.4(4)
O2 Ca1 H2B2 94.2(4)
O1 Ca1 H2B2 121.0(5)
N3 Ca1 H2B2 96.1(4)
N1 Ca1 H2B2 81.5(5)
N5 Ca1 H2B2 156.8(5)
B2 Ca1 H2B2 25.9(5)
H1B2 Ca1 H2B2 44.5(6)
O2 Ca1 H3B2 77.9(5)
O1 Ca1 H3B2 79.4(5)
N3 Ca1 H3B2 120.0(5)
N1 Ca1 H3B2 120.9(5)
N5 Ca1 H3B2 157.4(5)
B2 Ca1 H3B2 25.7(5)
H1B2 Ca1 H3B2 43.4(6)
H2B2 Ca1 H3B2 44.2(6)
C1 N1 N2 105.79(10)
C1 N1 Ca1 133.54(9)
N2 N1 Ca1 120.05(7)
C3 N2 N1 109.90(10)
C3 N2 B1 127.19(11)
N1 N2 B1 122.91(10)
N1 C1 C2 111.35(12)
N1 C1 H1 124.3
C2 C1 H1 124.3
C3 C2 C1 104.31(12)
C3 C2 H2 127.8
C1 C2 H2 127.8
N2 C3 C2 108.64(12)
N2 C3 H3 125.7
C2 C3 H3 125.7
C4 N3 N4 105.86(10)
C4 N3 Ca1 133.63(8)
N4 N3 Ca1 120.33(7)
C6 N4 N3 110.05(10)
C6 N4 B1 127.30(10)
N3 N4 B1 122.65(9)
N3 C4 C5 111.07(11)
N3 C4 H4 124.5
C5 C4 H4 124.5
C6 C5 C4 104.54(11)
C6 C5 H5 127.7
C4 C5 H5 127.7
N4 C6 C5 108.48(11)
N4 C6 H6 125.8
C5 C6 H6 125.8
C7 N5 N6 105.81(10)
C7 N5 Ca1 132.69(8)
N6 N5 Ca1 120.68(7)
C9 N6 N5 109.83(10)
C9 N6 B1 127.62(10)
N5 N6 B1 121.94(9)
N5 C7 C8 111.58(11)
N5 C7 H7 124.2
C8 C7 H7 124.2
C9 C8 C7 104.14(11)
C9 C8 H8 127.9
C7 C8 H8 127.9
N6 C9 C8 108.64(11)
N6 C9 H9 125.7
C8 C9 H9 125.7
N2 B1 N6 110.85(10)
N2 B1 N4 110.00(10)
N6 B1 N4 108.90(10)
N2 B1 H1B1 107.1(7)
N6 B1 H1B1 109.3(8)
N4 B1 H1B1 110.6(8)
C10 O1 C13 106.52(10)
C10 O1 Ca1 123.88(8)
C13 O1 Ca1 123.16(8)
O1 C10 C11 106.33(13)
O1 C10 H10A 110.5
C11 C10 H10A 110.5
O1 C10 H10B 110.5
C11 C10 H10B 110.5
H10A C10 H10B 108.7
C12 C11 C10 104.98(12)
C12 C11 H11A 110.8
C10 C11 H11A 110.8
C12 C11 H11B 110.8
C10 C11 H11B 110.8
H11A C11 H11B 108.8
C13 C12 C11 103.62(13)
C13 C12 H12A 111.0
C11 C12 H12A 111.0
C13 C12 H12B 111.0
C11 C12 H12B 111.0
H12A C12 H12B 109.0
O1 C13 C12 104.24(12)
O1 C13 H13A 110.9
C12 C13 H13A 110.9
O1 C13 H13B 110.9
C12 C13 H13B 110.9
H13A C13 H13B 108.9
C17 O2 C14 109.14(10)
C17 O2 Ca1 124.29(8)
C14 O2 Ca1 125.54(8)
O2 C14 C15 105.18(12)
O2 C14 H14A 110.7
C15 C14 H14A 110.7
O2 C14 H14B 110.7
C15 C14 H14B 110.7
H14A C14 H14B 108.8
C14 C15 C16 102.38(12)
C14 C15 H15A 111.3
C16 C15 H15A 111.3
C14 C15 H15B 111.3
C16 C15 H15B 111.3
H15A C15 H15B 109.2
C17 C16 C15 101.56(12)
C17 C16 H16A 111.5
C15 C16 H16A 111.5
C17 C16 H16B 111.5
C15 C16 H16B 111.5
H16A C16 H16B 109.3
O2 C17 C16 105.55(12)
O2 C17 H17A 110.6
C16 C17 H17A 110.6
O2 C17 H17B 110.6
C16 C17 H17B 110.6
H17A C17 H17B 108.8
Ca1 B2 H1B2 68.0(10)
Ca1 B2 H2B2 67.4(9)
H1B2 B2 H2B2 108.2(13)
Ca1 B2 H3B2 67.8(10)
H1B2 B2 H3B2 105.4(14)
H2B2 B2 H3B2 106.1(13)
Ca1 B2 H4B2 179.3(9)
H1B2 B2 H4B2 111.9(14)
H2B2 B2 H4B2 113.2(13)
H3B2 B2 H4B2 111.6(13)

loop_
_geom_bond_atom_site_label_1
_geom_bond_atom_site_label_2
_geom_bond_distance
Ca1 O2 2.3725(9)
Ca1 O1 2.3950(9)
Ca1 N3 2.4652(10)
Ca1 N1 2.4653(11)
Ca1 N5 2.4813(10)
Ca1 B2 2.6052(16)
Ca1 H1B2 2.420(19)
Ca1 H2B2 2.409(18)
Ca1 H3B2 2.417(19)
N1 C1 1.3365(16)
N1 N2 1.3633(14)
N2 C3 1.3495(16)
N2 B1 1.5385(17)
C1 C2 1.392(2)
C1 H1 0.9500
C2 C3 1.377(2)
C2 H2 0.9500
C3 H3 0.9500
N3 C4 1.3373(16)
N3 N4 1.3651(14)
N4 C6 1.3481(15)
N4 B1 1.5438(17)
C4 C5 1.3951(17)
C4 H4 0.9500
C5 C6 1.3775(18)
C5 H5 0.9500
C6 H6 0.9500
N5 C7 1.3330(16)
N5 N6 1.3637(14)
N6 C9 1.3480(15)
N6 B1 1.5412(17)
C7 C8 1.3898(18)
C7 H7 0.9500
C8 C9 1.3795(18)
C8 H8 0.9500
C9 H9 0.9500
B1 H1B1 1.113(14)
O1 C10 1.4406(17)
O1 C13 1.4425(16)
C10 C11 1.525(2)
C10 H10A 0.9900
C10 H10B 0.9900
C11 C12 1.514(3)
C11 H11A 0.9900
C11 H11B 0.9900
C12 C13 1.503(2)
C12 H12A 0.9900
C12 H12B 0.9900
C13 H13A 0.9900
C13 H13B 0.9900
O2 C17 1.4484(17)
O2 C14 1.4553(16)
C14 C15 1.507(2)
C14 H14A 0.9900
C14 H14B 0.9900
C15 C16 1.517(2)
C15 H15A 0.9900
C15 H15B 0.9900
C16 C17 1.509(2)
C16 H16A 0.9900
C16 H16B 0.9900
C17 H17A 0.9900
C17 H17B 0.9900
B2 H1B2 1.118(19)
B2 H2B2 1.142(19)
B2 H3B2 1.133(19)
B2 H4B2 1.130(18)

loop_
_geom_torsion_atom_site_label_1
_geom_torsion_atom_site_label_2
_geom_torsion_atom_site_label_3
_geom_torsion_atom_site_label_4
_geom_torsion
O2 Ca1 N1 C1 -55.64(13)
O1 Ca1 N1 C1 -132.07(12)
N3 Ca1 N1 C1 136.97(13)
N5 Ca1 N1 C1 -145.22(13)
B2 Ca1 N1 C1 42.07(13)
O2 Ca1 N1 N2 134.79(9)
O1 Ca1 N1 N2 58.36(14)
N3 Ca1 N1 N2 -32.60(9)
N5 Ca1 N1 N2 45.21(8)
B2 Ca1 N1 N2 -127.50(9)
C1 N1 N2 C3 -0.74(14)
Ca1 N1 N2 C3 171.42(8)
C1 N1 N2 B1 179.84(11)
Ca1 N1 N2 B1 -8.00(14)
N2 N1 C1 C2 0.52(15)
Ca1 N1 C1 C2 -170.11(10)
N1 C1 C2 C3 -0.11(16)
N1 N2 C3 C2 0.69(15)
B1 N2 C3 C2 -179.91(12)
C1 C2 C3 N2 -0.35(15)
O2 Ca1 N3 C4 177.15(11)
O1 Ca1 N3 C4 63.27(12)
N1 Ca1 N3 C4 -139.93(12)
N5 Ca1 N3 C4 142.38(12)
B2 Ca1 N3 C4 -33.68(12)
O2 Ca1 N3 N4 -8.50(17)
O1 Ca1 N3 N4 -122.38(8)
N1 Ca1 N3 N4 34.43(8)
N5 Ca1 N3 N4 -43.27(8)
B2 Ca1 N3 N4 140.67(9)
C4 N3 N4 C6 -0.05(13)
Ca1 N3 N4 C6 -175.80(8)
C4 N3 N4 B1 180.00(10)
Ca1 N3 N4 B1 4.25(14)
N4 N3 C4 C5 0.09(14)
Ca1 N3 C4 C5 175.03(9)
N3 C4 C5 C6 -0.11(14)
N3 N4 C6 C5 -0.02(14)
B1 N4 C6 C5 179.93(11)
C4 C5 C6 N4 0.07(14)
O2 Ca1 N5 C7 63.25(11)
O1 Ca1 N5 C7 -24.86(11)
N3 Ca1 N5 C7 -127.27(11)
N1 Ca1 N5 C7 150.03(12)
B2 Ca1 N5 C7 -96.3(3)
O2 Ca1 N5 N6 -128.75(8)
O1 Ca1 N5 N6 143.14(9)
N3 Ca1 N5 N6 40.72(8)
N1 Ca1 N5 N6 -41.98(8)
B2 Ca1 N5 N6 71.7(4)
C7 N5 N6 C9 0.33(13)
Ca1 N5 N6 C9 -170.52(8)
C7 N5 N6 B1 172.08(10)
Ca1 N5 N6 B1 1.22(14)
N6 N5 C7 C8 -0.06(14)
Ca1 N5 C7 C8 169.23(8)
N5 C7 C8 C9 -0.22(15)
N5 N6 C9 C8 -0.49(14)
B1 N6 C9 C8 -171.63(11)
C7 C8 C9 N6 0.42(14)
C3 N2 B1 N6 125.33(12)
N1 N2 B1 N6 -55.35(14)
C3 N2 B1 N4 -114.16(13)
N1 N2 B1 N4 65.16(14)
C9 N6 B1 N2 -130.70(12)
N5 N6 B1 N2 59.12(14)
C9 N6 B1 N4 108.14(13)
N5 N6 B1 N4 -62.04(14)
C6 N4 B1 N2 117.40(12)
N3 N4 B1 N2 -62.65(14)
C6 N4 B1 N6 -120.92(12)
N3 N4 B1 N6 59.02(14)
O2 Ca1 O1 C10 151.54(10)
N3 Ca1 O1 C10 -45.49(10)
N1 Ca1 O1 C10 -132.30(11)
N5 Ca1 O1 C10 -119.45(10)
B2 Ca1 O1 C10 53.31(11)
O2 Ca1 O1 C13 3.56(9)
N3 Ca1 O1 C13 166.52(9)
N1 Ca1 O1 C13 79.72(13)
N5 Ca1 O1 C13 92.57(9)
B2 Ca1 O1 C13 -94.67(10)
C13 O1 C10 C11 -26.24(14)
Ca1 O1 C10 C11 -178.67(9)
O1 C10 C11 C12 3.95(16)
C10 C11 C12 C13 18.50(16)
C10 O1 C13 C12 38.37(14)
Ca1 O1 C13 C12 -168.96(9)
C11 C12 C13 O1 -34.67(15)
O1 Ca1 O2 C17 109.85(11)
N3 Ca1 O2 C17 -5.82(19)
N1 Ca1 O2 C17 -47.97(11)
N5 Ca1 O2 C17 27.75(11)
B2 Ca1 O2 C17 -154.93(11)
O1 Ca1 O2 C14 -83.01(11)
N3 Ca1 O2 C14 161.32(12)
N1 Ca1 O2 C14 119.17(11)
N5 Ca1 O2 C14 -165.11(11)
B2 Ca1 O2 C14 12.21(12)
C17 O2 C14 C15 -11.76(17)
Ca1 O2 C14 C15 179.46(10)
O2 C14 C15 C16 32.28(16)
C14 C15 C16 C17 -39.81(15)
C14 O2 C17 C16 -13.83(17)
Ca1 O2 C17 C16 155.12(9)
C15 C16 C17 O2 33.35(16)
